data_4080112
loop_
_publ_author_name
'Behrle, Andrew C.'
'Schmidt, Joseph A. R.'

_publ_section_title
;
 Insertion Reactions and Catalytic Hydrophosphination of Heterocumulenes
 using \a-MetalatedN,N-Dimethylbenzylamine Rare-Earth-Metal Complexes
;
_journal_issue 5
_journal_name_full Organometallics
_journal_page_first 1141
_journal_page_last 1149
_journal_paper_doi 10.1021/om300807k
_journal_volume 32
_journal_year 2013
_chemical_formula_moiety 'C57 H72 La N6 P3'
_chemical_formula_sum 'C57 H72 La N6 P3'
_chemical_formula_weight 1073.03
_space_group_IT_number 2
_symmetry_cell_setting triclinic
_symmetry_space_group_name_Hall '-P 1'
_symmetry_space_group_name_H-M 'P -1'
_atom_sites_solution_hydrogens geom
_atom_sites_solution_primary direct
_atom_sites_solution_secondary difmap
_audit_creation_method SHELXL-97
_cell_angle_alpha 82.324(2)
_cell_angle_beta 83.209(2)
_cell_angle_gamma 80.949(2)
_cell_formula_units_Z 2
_cell_length_a 10.0569(12)
_cell_length_b 12.7890(16)
_cell_length_c 21.968(3)
_cell_measurement_reflns_used 9884
_cell_measurement_temperature 110(2)
_cell_measurement_theta_max 26.07
_cell_measurement_theta_min 2.43
_cell_volume 2751.6(6)
_computing_cell_refinement 'Bruker SAINT v6.22'
_computing_data_collection 'Bruker SMART v5.625'
_computing_data_reduction 'Bruker SAINT v6.622'
_computing_molecular_graphics 'Bruker SHELXTL'
_computing_publication_material 'Bruker SHELXTL'
_computing_structure_refinement 'SHELXL-97 (Sheldrick, 1997)'
_computing_structure_solution 'SHELXS-97 (Sheldrick, 1990)'
_diffrn_ambient_temperature 110(2)
_diffrn_measured_fraction_theta_full 0.998
_diffrn_measured_fraction_theta_max 0.998
_diffrn_measurement_device_type 'Bruker Apex Duo'
_diffrn_measurement_method \w-scan
_diffrn_radiation_monochromator graphite
_diffrn_radiation_source 'fine-focus sealed tube'
_diffrn_radiation_type MoK\a
_diffrn_radiation_wavelength 0.71073
_diffrn_reflns_av_R_equivalents 0.0256
_diffrn_reflns_av_sigmaI/netI 0.0273
_diffrn_reflns_limit_h_max 12
_diffrn_reflns_limit_h_min -12
_diffrn_reflns_limit_k_max 15
_diffrn_reflns_limit_k_min -15
_diffrn_reflns_limit_l_max 27
_diffrn_reflns_limit_l_min -27
_diffrn_reflns_number 32673
_diffrn_reflns_theta_full 26.08
_diffrn_reflns_theta_max 26.08
_diffrn_reflns_theta_min 1.62
_exptl_absorpt_coefficient_mu 0.905
_exptl_absorpt_correction_T_max 0.745
_exptl_absorpt_correction_T_min 0.661
_exptl_absorpt_correction_type empirical
_exptl_absorpt_process_details SADABS
_exptl_crystal_colour colorless
_exptl_crystal_density_diffrn 1.295
_exptl_crystal_density_method 'not measured'
_exptl_crystal_description block
_exptl_crystal_F_000 1116
_exptl_crystal_size_max 0.20
_exptl_crystal_size_mid 0.10
_exptl_crystal_size_min 0.02
_refine_diff_density_max 0.387
_refine_diff_density_min -0.409
_refine_diff_density_rms 0.049
_refine_ls_extinction_method none
_refine_ls_goodness_of_fit_ref 1.022
_refine_ls_hydrogen_treatment constr
_refine_ls_matrix_type full
_refine_ls_number_parameters 668
_refine_ls_number_reflns 10895
_refine_ls_number_restraints 6
_refine_ls_restrained_S_all 1.021
_refine_ls_R_factor_all 0.0238
_refine_ls_R_factor_gt 0.0201
_refine_ls_shift/su_max 0.002
_refine_ls_shift/su_mean 0.000
_refine_ls_structure_factor_coef Fsqd
_refine_ls_weighting_details 'calc w=1/[\s^2^(Fo^2^)+(0.0175P)^2^+1.2529P] where P=(Fo^2^+2Fc^2^)/3'
_refine_ls_weighting_scheme calc
_refine_ls_wR_factor_gt 0.0462
_refine_ls_wR_factor_ref 0.0476
_reflns_number_gt 10029
_reflns_number_total 10895
_reflns_threshold_expression >2sigma(I)
_cod_data_source_file om300807k_si_003.cif
_cod_data_source_block La[iPrNC(PPh2)NiPr]3_(5)
_cod_original_sg_symbol_H-M P-1
_cod_database_code 4080112

loop_
_symmetry_equiv_pos_as_xyz
'x, y, z'
'-x, -y, -z'

loop_
_atom_site_label
_atom_site_type_symbol
_atom_site_fract_x
_atom_site_fract_y
_atom_site_fract_z
_atom_site_U_iso_or_equiv
_atom_site_adp_type
_atom_site_occupancy
_atom_site_symmetry_multiplicity
_atom_site_calc_flag
_atom_site_refinement_flags
_atom_site_disorder_assembly
_atom_site_disorder_group
La1 La 0.357338(9) 0.158623(7) 0.250756(4) 0.01390(3) Uani 1 1 d . A .
P1 P 0.16434(4) 0.45896(3) 0.363993(19) 0.01747(8) Uani 1 1 d . . .
P2 P 0.49080(4) -0.17076(3) 0.377296(19) 0.01787(8) Uani 1 1 d . . .
N1 N 0.15983(13) 0.30141(10) 0.28064(6) 0.0173(3) Uani 1 1 d . . .
N2 N 0.35036(13) 0.28718(10) 0.32792(6) 0.0165(3) Uani 1 1 d . . .
N3 N 0.53547(13) -0.00150(10) 0.27852(6) 0.0173(3) Uani 1 1 d . . .
N4 N 0.31827(13) -0.01429(10) 0.31440(6) 0.0174(3) Uani 1 1 d . . .
N5 N 0.45610(14) 0.23602(11) 0.14774(6) 0.0213(3) Uani 1 1 d . A .
N6 N 0.30053(14) 0.12776(11) 0.14560(6) 0.0206(3) Uani 1 1 d . A .
C1 C 0.22658(15) 0.33951(11) 0.31946(7) 0.0150(3) Uani 1 1 d . . .
C2 C 0.11428(16) 0.56330(12) 0.30183(8) 0.0187(3) Uani 1 1 d . . .
C3 C 0.22088(17) 0.59673(13) 0.26089(8) 0.0235(4) Uani 1 1 d . . .
H3A H 0.3094 0.5660 0.2665 0.028 Uiso 1 1 calc R . .
C4 C 0.19602(18) 0.67529(14) 0.21193(9) 0.0286(4) Uani 1 1 d . . .
H4A H 0.2676 0.6955 0.1844 0.034 Uiso 1 1 calc R . .
C5 C 0.06459(19) 0.72391(13) 0.20388(9) 0.0284(4) Uani 1 1 d . . .
H5A H 0.0479 0.7763 0.1709 0.034 Uiso 1 1 calc R . .
C6 C -0.04150(18) 0.69366(13) 0.24539(8) 0.0259(4) Uani 1 1 d . . .
H6A H -0.1294 0.7270 0.2407 0.031 Uiso 1 1 calc R . .
C7 C -0.01707(17) 0.61376(12) 0.29394(8) 0.0212(3) Uani 1 1 d . . .
H7A H -0.0889 0.5938 0.3214 0.025 Uiso 1 1 calc R . .
C8 C 0.00716(16) 0.42223(13) 0.40707(7) 0.0198(3) Uani 1 1 d . . .
C9 C -0.02048(17) 0.31747(14) 0.41693(8) 0.0243(4) Uani 1 1 d . . .
H9A H 0.0359 0.2653 0.3967 0.029 Uiso 1 1 calc R . .
C10 C -0.13115(18) 0.28970(15) 0.45666(8) 0.0305(4) Uani 1 1 d . . .
H10A H -0.1481 0.2194 0.4626 0.037 Uiso 1 1 calc R . .
C11 C -0.21612(18) 0.36617(17) 0.48727(8) 0.0321(4) Uani 1 1 d . . .
H11A H -0.2904 0.3478 0.5136 0.039 Uiso 1 1 calc R . .
C12 C -0.18937(18) 0.47028(16) 0.47825(8) 0.0298(4) Uani 1 1 d . . .
H12A H -0.2464 0.5220 0.4986 0.036 Uiso 1 1 calc R . .
C13 C -0.07833(17) 0.49841(14) 0.43921(8) 0.0240(4) Uani 1 1 d . . .
H13A H -0.0606 0.5684 0.4344 0.029 Uiso 1 1 calc R . .
C14 C 0.02863(15) 0.35289(12) 0.26128(8) 0.0197(3) Uani 1 1 d . . .
H14A H -0.0107 0.4062 0.2890 0.024 Uiso 1 1 calc R . .
C15 C 0.04574(19) 0.40803(15) 0.19545(8) 0.0299(4) Uani 1 1 d . . .
H15A H 0.1052 0.4605 0.1934 0.045 Uiso 1 1 calc R . .
H15B H -0.0408 0.4421 0.1835 0.045 Uiso 1 1 calc R . .
H15C H 0.0837 0.3562 0.1680 0.045 Uiso 1 1 calc R . .
C16 C -0.06628(17) 0.26935(14) 0.26496(9) 0.0266(4) Uani 1 1 d . . .
H16A H -0.0771 0.2352 0.3065 0.040 Uiso 1 1 calc R . .
H16B H -0.0285 0.2170 0.2378 0.040 Uiso 1 1 calc R . .
H16C H -0.1528 0.3034 0.2529 0.040 Uiso 1 1 calc R . .
C17 C 0.43715(15) 0.31327(12) 0.37122(7) 0.0166(3) Uani 1 1 d . . .
H17A H 0.4337 0.3908 0.3678 0.020 Uiso 1 1 calc R . .
C18 C 0.39349(18) 0.27173(14) 0.43749(8) 0.0264(4) Uani 1 1 d . . .
H18A H 0.3030 0.3044 0.4490 0.040 Uiso 1 1 calc R . .
H18B H 0.4536 0.2887 0.4644 0.040 Uiso 1 1 calc R . .
H18C H 0.3963 0.1958 0.4410 0.040 Uiso 1 1 calc R . .
C19 C 0.58101(16) 0.26247(13) 0.35198(8) 0.0239(4) Uani 1 1 d . . .
H19A H 0.6074 0.2896 0.3102 0.036 Uiso 1 1 calc R . .
H19B H 0.5845 0.1865 0.3550 0.036 Uiso 1 1 calc R . .
H19C H 0.6416 0.2793 0.3787 0.036 Uiso 1 1 calc R . .
C20 C 0.67810(15) -0.04471(12) 0.26389(7) 0.0179(3) Uani 1 1 d . . .
H20A H 0.6965 -0.1164 0.2860 0.021 Uiso 1 1 calc R . .
C21 C 0.77297(16) 0.02529(14) 0.28200(8) 0.0239(4) Uani 1 1 d . . .
H21A H 0.7576 0.0296 0.3256 0.036 Uiso 1 1 calc R . .
H21B H 0.7560 0.0955 0.2601 0.036 Uiso 1 1 calc R . .
H21C H 0.8651 -0.0051 0.2717 0.036 Uiso 1 1 calc R . .
C22 C 0.70279(17) -0.05169(14) 0.19433(8) 0.0249(4) Uani 1 1 d . . .
H22A H 0.6431 -0.0959 0.1829 0.037 Uiso 1 1 calc R . .
H22B H 0.7950 -0.0820 0.1840 0.037 Uiso 1 1 calc R . .
H22C H 0.6858 0.0185 0.1724 0.037 Uiso 1 1 calc R . .
C23 C 0.44839(15) -0.05385(11) 0.31655(7) 0.0159(3) Uani 1 1 d . . .
C24 C 0.63683(17) -0.13478(12) 0.40801(7) 0.0195(3) Uani 1 1 d . . .
C25 C 0.61191(19) -0.04087(13) 0.43645(8) 0.0262(4) Uani 1 1 d . . .
H25A H 0.5292 0.0029 0.4338 0.031 Uiso 1 1 calc R . .
C26 C 0.7087(2) -0.01225(15) 0.46845(8) 0.0338(4) Uani 1 1 d . . .
H26A H 0.6916 0.0512 0.4862 0.041 Uiso 1 1 calc R . .
C27 C 0.8304(2) -0.07795(17) 0.47406(8) 0.0351(5) Uani 1 1 d . . .
H27A H 0.8943 -0.0600 0.4967 0.042 Uiso 1 1 calc R . .
C28 C 0.85737(18) -0.17081(16) 0.44580(8) 0.0298(4) Uani 1 1 d . . .
H28A H 0.9398 -0.2147 0.4493 0.036 Uiso 1 1 calc R . .
C29 C 0.76195(17) -0.19854(13) 0.41237(8) 0.0226(3) Uani 1 1 d . . .
H29A H 0.7817 -0.2600 0.3928 0.027 Uiso 1 1 calc R . .
C30 C 0.55396(15) -0.28029(12) 0.33118(8) 0.0187(3) Uani 1 1 d . . .
C31 C 0.53697(16) -0.27419(13) 0.26849(8) 0.0213(3) Uani 1 1 d . . .
H31A H 0.4990 -0.2103 0.2478 0.026 Uiso 1 1 calc R . .
C32 C 0.57649(17) -0.36311(14) 0.23694(9) 0.0261(4) Uani 1 1 d . . .
H32A H 0.5643 -0.3585 0.1953 0.031 Uiso 1 1 calc R . .
C33 C 0.63396(18) -0.45862(14) 0.26728(10) 0.0300(4) Uani 1 1 d . . .
H33A H 0.6624 -0.5174 0.2458 0.036 Uiso 1 1 calc R . .
C34 C 0.64889(17) -0.46640(13) 0.32948(9) 0.0296(4) Uani 1 1 d . . .
H34A H 0.6874 -0.5305 0.3499 0.036 Uiso 1 1 calc R . .
C35 C 0.60654(17) -0.37877(13) 0.36160(8) 0.0240(4) Uani 1 1 d . . .
H35A H 0.6131 -0.3855 0.4039 0.029 Uiso 1 1 calc R . .
C36 C 0.20780(16) -0.05587(12) 0.35556(8) 0.0194(3) Uani 1 1 d . . .
H36A H 0.2386 -0.0798 0.3965 0.023 Uiso 1 1 calc R . .
C37 C 0.09197(17) 0.03531(14) 0.36062(9) 0.0277(4) Uani 1 1 d . . .
H37A H 0.1219 0.0926 0.3769 0.042 Uiso 1 1 calc R . .
H37B H 0.0180 0.0109 0.3876 0.042 Uiso 1 1 calc R . .
H37C H 0.0627 0.0600 0.3205 0.042 Uiso 1 1 calc R . .
C38 C 0.1651(2) -0.14929(15) 0.33036(10) 0.0372(5) Uani 1 1 d . . .
H38A H 0.2401 -0.2057 0.3281 0.056 Uiso 1 1 calc R . .
H38B H 0.1368 -0.1266 0.2899 0.056 Uiso 1 1 calc R . .
H38C H 0.0915 -0.1745 0.3572 0.056 Uiso 1 1 calc R . .
C39 C 0.39671(17) 0.17999(12) 0.11457(7) 0.0210(3) Uani 1 1 d . . .
C52 C 0.53237(18) 0.32337(13) 0.12280(8) 0.0241(4) Uani 1 1 d . . .
H52A H 0.5332 0.3339 0.0777 0.029 Uiso 1 1 calc R A .
C53 C 0.4616(2) 0.42554(14) 0.14899(9) 0.0324(4) Uani 1 1 d . A .
H53A H 0.3704 0.4409 0.1380 0.049 Uiso 1 1 calc R . .
H53B H 0.5096 0.4838 0.1322 0.049 Uiso 1 1 calc R . .
H53C H 0.4606 0.4158 0.1931 0.049 Uiso 1 1 calc R . .
C54 C 0.67676(19) 0.29827(16) 0.13955(10) 0.0372(5) Uani 1 1 d . A .
H54A H 0.7203 0.2346 0.1227 0.056 Uiso 1 1 calc R . .
H54B H 0.6766 0.2878 0.1837 0.056 Uiso 1 1 calc R . .
H54C H 0.7249 0.3565 0.1229 0.056 Uiso 1 1 calc R . .
C55 C 0.24095(18) 0.04689(13) 0.12000(8) 0.0242(4) Uani 1 1 d . . .
H55A H 0.2437 0.0642 0.0751 0.029 Uiso 1 1 calc R A .
C56 C 0.3212(2) -0.06301(14) 0.13482(9) 0.0303(4) Uani 1 1 d . A .
H56A H 0.4131 -0.0631 0.1170 0.045 Uiso 1 1 calc R . .
H56B H 0.2816 -0.1151 0.1181 0.045 Uiso 1 1 calc R . .
H56C H 0.3197 -0.0802 0.1788 0.045 Uiso 1 1 calc R . .
C57 C 0.09432(19) 0.05003(17) 0.14716(10) 0.0388(5) Uani 1 1 d . A .
H57A H 0.0458 0.1199 0.1370 0.058 Uiso 1 1 calc R . .
H57B H 0.0908 0.0337 0.1912 0.058 Uiso 1 1 calc R . .
H57C H 0.0538 -0.0015 0.1304 0.058 Uiso 1 1 calc R . .
P3A P 0.4322(7) 0.1611(5) 0.0288(3) 0.0249(7) Uani 0.532(16) 1 d P A 1
C43A C 0.3173(11) 0.2843(7) -0.0046(6) 0.0193(17) Uani 0.532(16) 1 d PD A 1
C45A C 0.2460(9) 0.3603(8) 0.0307(4) 0.0307(15) Uani 0.532(16) 1 d PD A 1
H45A H 0.2566 0.3555 0.0725 0.037 Uiso 0.532(16) 1 calc PR A 1
C42A C 0.2950(6) 0.2894(7) -0.0657(3) 0.0370(15) Uani 0.532(16) 1 d PD A 1
H42A H 0.3405 0.2371 -0.0893 0.044 Uiso 0.532(16) 1 calc PR A 1
C41A C 0.2064(8) 0.3709(9) -0.0925(4) 0.043(2) Uani 0.532(16) 1 d PD A 1
H41A H 0.1912 0.3726 -0.1335 0.051 Uiso 0.532(16) 1 calc PR A 1
C40A C 0.1584(9) 0.4440(5) 0.0035(4) 0.0416(16) Uani 0.532(16) 1 d PD A 1
H40A H 0.1121 0.4959 0.0272 0.050 Uiso 0.532(16) 1 calc PR A 1
C44A C 0.1393(8) 0.4510(7) -0.0580(4) 0.0411(18) Uani 0.532(16) 1 d PD A 1
H44A H 0.0827 0.5082 -0.0763 0.049 Uiso 0.532(16) 1 calc PR A 1
C41B C 0.2188(7) 0.3079(14) -0.0980(3) 0.061(3) Uani 0.468(16) 1 d PD A 2
H41B H 0.1938 0.2919 -0.1347 0.073 Uiso 0.468(16) 1 calc PR A 2
C42B C 0.3060(7) 0.2357(12) -0.0645(3) 0.042(2) Uani 0.468(16) 1 d PD A 2
H42B H 0.3410 0.1715 -0.0798 0.050 Uiso 0.468(16) 1 calc PR A 2
C40B C 0.2022(10) 0.4285(7) -0.0222(6) 0.059(3) Uani 0.468(16) 1 d PD A 2
H40B H 0.1673 0.4935 -0.0079 0.071 Uiso 0.468(16) 1 calc PR A 2
C45B C 0.2903(12) 0.3535(10) 0.0120(6) 0.042(2) Uani 0.468(16) 1 d PD A 2
H45B H 0.3133 0.3700 0.0490 0.050 Uiso 0.468(16) 1 calc PR A 2
C44B C 0.1683(9) 0.4050(13) -0.0766(4) 0.050(4) Uani 0.468(16) 1 d PD A 2
H44B H 0.1106 0.4547 -0.0996 0.060 Uiso 0.468(16) 1 calc PR A 2
C43B C 0.3450(12) 0.2544(10) -0.0077(8) 0.023(2) Uani 0.468(16) 1 d PD A 2
P3B P 0.4498(9) 0.1565(6) 0.0318(3) 0.0410(16) Uani 0.468(16) 1 d P A 2
C47 C 0.6459(2) 0.28138(16) -0.02856(9) 0.0341(4) Uani 1 1 d . A .
H47A H 0.5782 0.3343 -0.0426 0.041 Uiso 1 1 calc R . .
C48 C 0.7804(2) 0.2938(2) -0.04479(10) 0.0503(6) Uani 1 1 d . . .
H48A H 0.8025 0.3548 -0.0694 0.060 Uiso 1 1 calc R . .
C49 C 0.8813(3) 0.2156(3) -0.02441(12) 0.0708(9) Uani 1 1 d . . .
H49A H 0.9715 0.2245 -0.0348 0.085 Uiso 1 1 calc R . .
C50 C 0.8488(3) 0.1244(3) 0.01128(12) 0.0763(10) Uani 1 1 d . . .
H50A H 0.9172 0.0718 0.0249 0.092 Uiso 1 1 calc R . .
C51 C 0.7142(3) 0.1108(2) 0.02696(10) 0.0559(7) Uani 1 1 d . A .
H51A H 0.6930 0.0480 0.0499 0.067 Uiso 1 1 calc R . .
C46 C 0.6106(2) 0.19035(15) 0.00861(8) 0.0332(4) Uani 1 1 d . . .

loop_
_atom_site_aniso_label
_atom_site_aniso_U_11
_atom_site_aniso_U_22
_atom_site_aniso_U_33
_atom_site_aniso_U_23
_atom_site_aniso_U_13
_atom_site_aniso_U_12
La1 0.01575(5) 0.01383(4) 0.01153(5) -0.00181(3) -0.00220(3) 0.00056(3)
P1 0.01631(19) 0.01755(19) 0.0188(2) -0.00605(16) -0.00296(16) 0.00097(15)
P2 0.0191(2) 0.01609(18) 0.0168(2) 0.00086(15) -0.00125(16) -0.00036(15)
N1 0.0134(6) 0.0196(6) 0.0190(7) -0.0058(5) -0.0036(5) 0.0014(5)
N2 0.0145(6) 0.0184(6) 0.0175(7) -0.0065(5) -0.0044(5) 0.0004(5)
N3 0.0142(6) 0.0170(6) 0.0191(7) 0.0008(5) -0.0015(5) 0.0003(5)
N4 0.0147(6) 0.0182(6) 0.0186(7) 0.0003(5) -0.0019(5) -0.0026(5)
N5 0.0272(7) 0.0234(7) 0.0136(7) -0.0017(5) -0.0008(6) -0.0062(6)
N6 0.0242(7) 0.0226(7) 0.0162(7) -0.0037(5) -0.0061(6) -0.0028(6)
C1 0.0154(7) 0.0153(7) 0.0140(8) -0.0022(6) 0.0000(6) -0.0016(6)
C2 0.0195(8) 0.0156(7) 0.0217(8) -0.0061(6) -0.0034(6) -0.0006(6)
C3 0.0197(8) 0.0215(8) 0.0296(10) -0.0043(7) -0.0017(7) -0.0029(6)
C4 0.0288(9) 0.0259(9) 0.0311(10) -0.0026(7) 0.0023(8) -0.0082(7)
C5 0.0382(10) 0.0201(8) 0.0264(10) 0.0001(7) -0.0059(8) -0.0033(7)
C6 0.0257(9) 0.0207(8) 0.0309(10) -0.0060(7) -0.0068(7) 0.0034(7)
C7 0.0208(8) 0.0198(8) 0.0227(9) -0.0060(7) -0.0009(7) -0.0004(6)
C8 0.0170(8) 0.0266(8) 0.0151(8) -0.0044(6) -0.0038(6) 0.0022(6)
C9 0.0231(9) 0.0266(8) 0.0226(9) -0.0053(7) -0.0010(7) -0.0008(7)
C10 0.0283(10) 0.0371(10) 0.0260(10) 0.0017(8) -0.0050(8) -0.0079(8)
C11 0.0198(9) 0.0554(12) 0.0201(9) -0.0014(8) -0.0009(7) -0.0057(8)
C12 0.0209(9) 0.0486(11) 0.0179(9) -0.0102(8) -0.0039(7) 0.0076(8)
C13 0.0236(9) 0.0291(9) 0.0193(9) -0.0071(7) -0.0076(7) 0.0043(7)
C14 0.0146(8) 0.0210(8) 0.0241(9) -0.0070(7) -0.0061(6) 0.0025(6)
C15 0.0299(10) 0.0332(9) 0.0265(10) -0.0032(8) -0.0110(8) 0.0014(8)
C16 0.0171(8) 0.0265(9) 0.0385(11) -0.0093(8) -0.0094(7) 0.0001(7)
C17 0.0165(7) 0.0164(7) 0.0180(8) -0.0032(6) -0.0047(6) -0.0023(6)
C18 0.0311(10) 0.0282(9) 0.0192(9) -0.0003(7) -0.0057(7) -0.0017(7)
C19 0.0179(8) 0.0244(8) 0.0306(10) -0.0056(7) -0.0079(7) -0.0002(6)
C20 0.0150(7) 0.0171(7) 0.0194(8) 0.0005(6) -0.0013(6) 0.0014(6)
C21 0.0162(8) 0.0281(9) 0.0273(9) -0.0035(7) -0.0003(7) -0.0037(7)
C22 0.0233(9) 0.0289(9) 0.0204(9) -0.0020(7) 0.0009(7) -0.0009(7)
C23 0.0192(8) 0.0139(7) 0.0149(8) -0.0024(6) -0.0034(6) -0.0011(6)
C24 0.0254(8) 0.0198(8) 0.0126(8) 0.0021(6) -0.0021(6) -0.0047(6)
C25 0.0359(10) 0.0226(8) 0.0189(9) -0.0008(7) 0.0003(7) -0.0042(7)
C26 0.0528(13) 0.0326(10) 0.0199(9) -0.0059(8) 0.0020(8) -0.0201(9)
C27 0.0424(12) 0.0513(12) 0.0176(9) 0.0007(8) -0.0052(8) -0.0275(10)
C28 0.0256(9) 0.0432(11) 0.0204(9) 0.0044(8) -0.0038(7) -0.0096(8)
C29 0.0242(9) 0.0250(8) 0.0177(8) 0.0008(7) -0.0017(7) -0.0038(7)
C30 0.0162(8) 0.0178(7) 0.0221(9) -0.0022(6) -0.0017(6) -0.0030(6)
C31 0.0202(8) 0.0188(8) 0.0248(9) -0.0009(7) -0.0026(7) -0.0033(6)
C32 0.0231(9) 0.0298(9) 0.0279(10) -0.0104(7) -0.0015(7) -0.0059(7)
C33 0.0235(9) 0.0216(8) 0.0479(12) -0.0155(8) -0.0033(8) -0.0032(7)
C34 0.0238(9) 0.0181(8) 0.0481(12) -0.0031(8) -0.0109(8) -0.0021(7)
C35 0.0243(9) 0.0196(8) 0.0289(10) 0.0007(7) -0.0078(7) -0.0047(6)
C36 0.0182(8) 0.0202(8) 0.0195(8) -0.0016(6) 0.0012(6) -0.0047(6)
C37 0.0195(8) 0.0285(9) 0.0323(10) -0.0009(8) 0.0034(7) -0.0014(7)
C38 0.0330(10) 0.0360(10) 0.0464(12) -0.0165(9) 0.0126(9) -0.0190(8)
C39 0.0302(9) 0.0172(7) 0.0138(8) -0.0011(6) -0.0034(7) 0.0027(6)
C52 0.0336(10) 0.0226(8) 0.0163(8) -0.0025(7) 0.0020(7) -0.0082(7)
C53 0.0423(11) 0.0267(9) 0.0307(10) -0.0087(8) -0.0065(9) -0.0056(8)
C54 0.0310(10) 0.0382(11) 0.0419(12) -0.0027(9) 0.0051(9) -0.0119(8)
C55 0.0312(9) 0.0260(8) 0.0181(9) -0.0051(7) -0.0074(7) -0.0062(7)
C56 0.0379(11) 0.0241(9) 0.0293(10) -0.0045(7) -0.0021(8) -0.0060(8)
C57 0.0292(10) 0.0452(11) 0.0484(13) -0.0196(10) -0.0096(9) -0.0088(9)
P3A 0.0395(11) 0.0280(15) 0.0092(12) -0.0037(9) 0.0076(10) -0.0174(9)
C43A 0.025(4) 0.013(4) 0.017(3) 0.006(4) -0.007(3) 0.002(3)
C45A 0.038(4) 0.029(2) 0.025(3) -0.005(3) -0.011(2) 0.002(3)
C42A 0.038(3) 0.050(4) 0.020(2) -0.005(3) -0.0024(18) 0.005(3)
C41A 0.042(5) 0.067(6) 0.015(4) -0.006(3) -0.004(3) 0.010(4)
C40A 0.044(4) 0.035(3) 0.045(4) -0.004(2) -0.019(3) 0.007(2)
C44A 0.034(3) 0.046(4) 0.037(4) 0.009(3) -0.014(3) 0.008(3)
C41B 0.032(3) 0.132(10) 0.016(3) -0.010(4) -0.005(2) -0.001(5)
C42B 0.029(3) 0.080(6) 0.019(3) -0.014(4) -0.003(2) -0.007(4)
C40B 0.049(5) 0.051(4) 0.073(7) 0.007(4) -0.020(5) 0.007(3)
C45B 0.049(6) 0.037(4) 0.040(6) 0.002(5) -0.028(4) 0.003(5)
C44B 0.041(6) 0.077(10) 0.023(7) 0.017(6) -0.012(5) 0.010(6)
C43B 0.027(5) 0.023(5) 0.019(3) -0.001(4) -0.005(3) -0.004(3)
P3B 0.083(4) 0.0229(14) 0.0195(15) -0.0066(10) -0.0066(16) -0.0109(17)
C47 0.0430(12) 0.0365(10) 0.0227(10) -0.0080(8) 0.0032(8) -0.0066(9)
C48 0.0530(14) 0.0689(16) 0.0322(12) -0.0201(11) 0.0116(10) -0.0182(12)
C49 0.0430(15) 0.127(3) 0.0403(15) -0.0313(17) 0.0094(12) 0.0024(16)
C50 0.0667(19) 0.112(3) 0.0323(14) -0.0179(15) 0.0000(13) 0.0446(18)
C51 0.0783(18) 0.0523(14) 0.0230(11) -0.0044(10) 0.0082(11) 0.0243(12)
C46 0.0497(12) 0.0324(10) 0.0152(9) -0.0081(7) 0.0029(8) 0.0011(8)

loop_
_atom_type_symbol
_atom_type_description
_atom_type_scat_dispersion_real
_atom_type_scat_dispersion_imag
_atom_type_scat_source
C C 0.0033 0.0016 'International Tables Vol C Tables 4.2.6.8 and 6.1.1.4'
H H 0.0000 0.0000 'International Tables Vol C Tables 4.2.6.8 and 6.1.1.4'
N N 0.0061 0.0033 'International Tables Vol C Tables 4.2.6.8 and 6.1.1.4'
P P 0.1023 0.0942 'International Tables Vol C Tables 4.2.6.8 and 6.1.1.4'
La La -0.2871 2.4523 'International Tables Vol C Tables 4.2.6.8 and 6.1.1.4'

loop_
_geom_angle_atom_site_label_1
_geom_angle_atom_site_label_2
_geom_angle_atom_site_label_3
_geom_angle
N2 La1 N5 109.47(4)
N2 La1 N4 104.73(4)
N5 La1 N4 143.03(4)
N2 La1 N6 147.54(4)
N5 La1 N6 53.11(4)
N4 La1 N6 101.64(4)
N2 La1 N3 107.72(4)
N5 La1 N3 102.42(4)
N4 La1 N3 52.82(4)
N6 La1 N3 103.19(4)
N2 La1 N1 52.87(4)
N5 La1 N1 103.80(4)
N4 La1 N1 107.82(4)
N6 La1 N1 101.00(4)
N3 La1 N1 151.68(4)
N2 La1 C39 133.03(4)
N5 La1 C39 26.70(5)
N4 La1 C39 122.23(4)
N6 La1 C39 26.72(5)
N3 La1 C39 101.38(4)
N1 La1 C39 106.85(4)
N2 La1 C23 105.17(4)
N5 La1 C23 126.31(4)
N4 La1 C23 26.50(4)
N6 La1 C23 106.89(4)
N3 La1 C23 26.63(4)
N1 La1 C23 129.85(4)
C39 La1 C23 116.83(4)
N2 La1 C1 26.50(4)
N5 La1 C1 107.54(4)
N4 La1 C1 109.32(4)
N6 La1 C1 124.77(4)
N3 La1 C1 131.99(4)
N1 La1 C1 26.41(4)
C39 La1 C1 121.93(4)
C23 La1 C1 121.22(4)
C2 P1 C8 106.63(7)
C2 P1 C1 101.61(7)
C8 P1 C1 102.24(7)
C30 P2 C24 107.15(7)
C30 P2 C23 102.86(7)
C24 P2 C23 102.25(7)
C1 N1 C14 123.72(13)
C1 N1 La1 94.36(9)
C14 N1 La1 140.85(10)
C1 N2 C17 123.95(13)
C1 N2 La1 96.96(9)
C17 N2 La1 139.09(9)
C23 N3 C20 123.78(12)
C23 N3 La1 93.97(9)
C20 N3 La1 142.14(9)
C23 N4 C36 124.05(13)
C23 N4 La1 96.05(9)
C36 N4 La1 137.14(10)
C39 N5 C52 125.53(14)
C39 N5 La1 95.78(10)
C52 N5 La1 137.96(10)
C39 N6 C55 123.36(14)
C39 N6 La1 94.24(10)
C55 N6 La1 136.82(10)
N1 C1 N2 115.63(13)
N1 C1 P1 126.99(11)
N2 C1 P1 117.38(11)
N1 C1 La1 59.22(8)
N2 C1 La1 56.54(8)
P1 C1 La1 173.08(7)
C7 C2 C3 118.58(15)
C7 C2 P1 126.14(12)
C3 C2 P1 115.21(12)
C4 C3 C2 120.68(16)
C4 C3 H3A 119.7
C2 C3 H3A 119.7
C3 C4 C5 120.28(16)
C3 C4 H4A 119.9
C5 C4 H4A 119.9
C6 C5 C4 119.47(16)
C6 C5 H5A 120.3
C4 C5 H5A 120.3
C5 C6 C7 120.34(16)
C5 C6 H6A 119.8
C7 C6 H6A 119.8
C6 C7 C2 120.59(16)
C6 C7 H7A 119.7
C2 C7 H7A 119.7
C9 C8 C13 118.03(15)
C9 C8 P1 122.40(12)
C13 C8 P1 118.83(13)
C10 C9 C8 121.02(16)
C10 C9 H9A 119.5
C8 C9 H9A 119.5
C11 C10 C9 120.32(18)
C11 C10 H10A 119.8
C9 C10 H10A 119.8
C12 C11 C10 119.27(17)
C12 C11 H11A 120.4
C10 C11 H11A 120.4
C11 C12 C13 120.77(17)
C11 C12 H12A 119.6
C13 C12 H12A 119.6
C12 C13 C8 120.57(17)
C12 C13 H13A 119.7
C8 C13 H13A 119.7
N1 C14 C15 110.29(13)
N1 C14 C16 109.52(13)
C15 C14 C16 109.82(14)
N1 C14 H14A 109.1
C15 C14 H14A 109.1
C16 C14 H14A 109.1
C14 C15 H15A 109.5
C14 C15 H15B 109.5
H15A C15 H15B 109.5
C14 C15 H15C 109.5
H15A C15 H15C 109.5
H15B C15 H15C 109.5
C14 C16 H16A 109.5
C14 C16 H16B 109.5
H16A C16 H16B 109.5
C14 C16 H16C 109.5
H16A C16 H16C 109.5
H16B C16 H16C 109.5
N2 C17 C18 111.76(13)
N2 C17 C19 106.85(13)
C18 C17 C19 110.36(13)
N2 C17 H17A 109.3
C18 C17 H17A 109.3
C19 C17 H17A 109.3
C17 C18 H18A 109.5
C17 C18 H18B 109.5
H18A C18 H18B 109.5
C17 C18 H18C 109.5
H18A C18 H18C 109.5
H18B C18 H18C 109.5
C17 C19 H19A 109.5
C17 C19 H19B 109.5
H19A C19 H19B 109.5
C17 C19 H19C 109.5
H19A C19 H19C 109.5
H19B C19 H19C 109.5
N3 C20 C21 111.73(13)
N3 C20 C22 108.23(13)
C21 C20 C22 109.46(13)
N3 C20 H20A 109.1
C21 C20 H20A 109.1
C22 C20 H20A 109.1
C20 C21 H21A 109.5
C20 C21 H21B 109.5
H21A C21 H21B 109.5
C20 C21 H21C 109.5
H21A C21 H21C 109.5
H21B C21 H21C 109.5
C20 C22 H22A 109.5
C20 C22 H22B 109.5
H22A C22 H22B 109.5
C20 C22 H22C 109.5
H22A C22 H22C 109.5
H22B C22 H22C 109.5
N4 C23 N3 115.82(13)
N4 C23 P2 116.98(11)
N3 C23 P2 127.00(11)
N4 C23 La1 57.44(7)
N3 C23 La1 59.40(8)
P2 C23 La1 164.81(8)
C29 C24 C25 118.35(16)
C29 C24 P2 125.70(13)
C25 C24 P2 115.40(13)
C26 C25 C24 120.97(17)
C26 C25 H25A 119.5
C24 C25 H25A 119.5
C27 C26 C25 120.01(18)
C27 C26 H26A 120.0
C25 C26 H26A 120.0
C26 C27 C28 119.83(17)
C26 C27 H27A 120.1
C28 C27 H27A 120.1
C27 C28 C29 120.36(18)
C27 C28 H28A 119.8
C29 C28 H28A 119.8
C28 C29 C24 120.43(16)
C28 C29 H29A 119.8
C24 C29 H29A 119.8
C31 C30 C35 118.34(15)
C31 C30 P2 122.88(12)
C35 C30 P2 118.29(13)
C32 C31 C30 120.42(15)
C32 C31 H31A 119.8
C30 C31 H31A 119.8
C33 C32 C31 120.30(17)
C33 C32 H32A 119.8
C31 C32 H32A 119.8
C34 C33 C32 119.90(16)
C34 C33 H33A 120.0
C32 C33 H33A 120.0
C33 C34 C35 120.09(16)
C33 C34 H34A 120.0
C35 C34 H34A 120.0
C34 C35 C30 120.82(17)
C34 C35 H35A 119.6
C30 C35 H35A 119.6
N4 C36 C37 107.28(13)
N4 C36 C38 110.41(14)
C37 C36 C38 111.54(15)
N4 C36 H36A 109.2
C37 C36 H36A 109.2
C38 C36 H36A 109.2
C36 C37 H37A 109.5
C36 C37 H37B 109.5
H37A C37 H37B 109.5
C36 C37 H37C 109.5
H37A C37 H37C 109.5
H37B C37 H37C 109.5
C36 C38 H38A 109.5
C36 C38 H38B 109.5
H38A C38 H38B 109.5
C36 C38 H38C 109.5
H38A C38 H38C 109.5
H38B C38 H38C 109.5
N6 C39 N5 115.58(14)
N6 C39 P3B 118.0(2)
N5 C39 P3B 126.0(3)
N6 C39 P3A 115.0(2)
N5 C39 P3A 129.4(2)
P3B C39 P3A 5.8(5)
N6 C39 La1 59.04(8)
N5 C39 La1 57.52(8)
P3B C39 La1 164.3(3)
P3A C39 La1 167.6(2)
N5 C52 C54 110.80(14)
N5 C52 C53 108.67(14)
C54 C52 C53 110.11(15)
N5 C52 H52A 109.1
C54 C52 H52A 109.1
C53 C52 H52A 109.1
C52 C53 H53A 109.5
C52 C53 H53B 109.5
H53A C53 H53B 109.5
C52 C53 H53C 109.5
H53A C53 H53C 109.5
H53B C53 H53C 109.5
C52 C54 H54A 109.5
C52 C54 H54B 109.5
H54A C54 H54B 109.5
C52 C54 H54C 109.5
H54A C54 H54C 109.5
H54B C54 H54C 109.5
N6 C55 C57 108.54(14)
N6 C55 C56 110.11(14)
C57 C55 C56 111.07(15)
N6 C55 H55A 109.0
C57 C55 H55A 109.0
C56 C55 H55A 109.0
C55 C56 H56A 109.5
C55 C56 H56B 109.5
H56A C56 H56B 109.5
C55 C56 H56C 109.5
H56A C56 H56C 109.5
H56B C56 H56C 109.5
C55 C57 H57A 109.5
C55 C57 H57B 109.5
H57A C57 H57B 109.5
C55 C57 H57C 109.5
H57A C57 H57C 109.5
H57B C57 H57C 109.5
C46 P3A C43A 106.2(4)
C46 P3A C39 103.5(3)
C43A P3A C39 99.0(5)
C42A C43A C45A 119.3(8)
C42A C43A P3A 116.9(6)
C45A C43A P3A 123.5(10)
C43A C45A C40A 119.9(8)
C43A C45A H45A 120.1
C40A C45A H45A 120.1
C41A C42A C43A 121.0(6)
C41A C42A H42A 119.5
C43A C42A H42A 119.5
C42A C41A C44A 120.1(9)
C42A C41A H41A 120.0
C44A C41A H41A 120.0
C44A C40A C45A 120.8(6)
C44A C40A H40A 119.6
C45A C40A H40A 119.6
C40A C44A C41A 118.9(8)
C40A C44A H44A 120.6
C41A C44A H44A 120.6
C42B C41B C44B 119.4(8)
C42B C41B H41B 120.3
C44B C41B H41B 120.3
C41B C42B C43B 122.8(7)
C41B C42B H42B 118.6
C43B C42B H42B 118.6
C44B C40B C45B 119.2(8)
C44B C40B H40B 120.4
C45B C40B H40B 120.4
C43B C45B C40B 122.3(10)
C43B C45B H45B 118.8
C40B C45B H45B 118.8
C40B C44B C41B 120.8(8)
C40B C44B H44B 119.6
C41B C44B H44B 119.6
C45B C43B C42B 115.4(9)
C45B C43B P3B 125.7(12)
C42B C43B P3B 119.0(8)
C43B P3B C46 103.8(6)
C43B P3B C39 102.4(6)
C46 P3B C39 110.6(5)
C48 C47 C46 120.9(2)
C48 C47 H47A 119.6
C46 C47 H47A 119.6
C49 C48 C47 119.9(2)
C49 C48 H48A 120.0
C47 C48 H48A 120.0
C50 C49 C48 120.2(3)
C50 C49 H49A 119.9
C48 C49 H49A 119.9
C49 C50 C51 120.2(2)
C49 C50 H50A 119.9
C51 C50 H50A 119.9
C50 C51 C46 120.6(3)
C50 C51 H51A 119.7
C46 C51 H51A 119.7
C51 C46 C47 118.2(2)
C51 C46 P3B 113.3(3)
C47 C46 P3B 128.4(3)
C51 C46 P3A 117.2(3)
C47 C46 P3A 124.3(3)
P3B C46 P3A 4.3(5)

loop_
_geom_bond_atom_site_label_1
_geom_bond_atom_site_label_2
_geom_bond_distance
La1 N2 2.5024(13)
La1 N5 2.5034(13)
La1 N4 2.5132(13)
La1 N6 2.5388(14)
La1 N3 2.5584(13)
La1 N1 2.5655(13)
La1 C39 2.9524(16)
La1 C23 2.9652(15)
La1 C1 2.9774(15)
P1 C2 1.8340(16)
P1 C8 1.8374(17)
P1 C1 1.9069(15)
P2 C30 1.8272(16)
P2 C24 1.8313(17)
P2 C23 1.8972(15)
N1 C1 1.328(2)
N1 C14 1.4629(19)
N2 C1 1.3384(19)
N2 C17 1.4666(19)
N3 C23 1.332(2)
N3 C20 1.4681(19)
N4 C23 1.331(2)
N4 C36 1.4679(19)
N5 C39 1.333(2)
N5 C52 1.464(2)
N6 C39 1.331(2)
N6 C55 1.475(2)
C2 C7 1.395(2)
C2 C3 1.398(2)
C3 C4 1.387(2)
C3 H3A 0.9300
C4 C5 1.390(3)
C4 H4A 0.9300
C5 C6 1.388(3)
C5 H5A 0.9300
C6 C7 1.391(2)
C6 H6A 0.9300
C7 H7A 0.9300
C8 C9 1.395(2)
C8 C13 1.401(2)
C9 C10 1.392(2)
C9 H9A 0.9300
C10 C11 1.384(3)
C10 H10A 0.9300
C11 C12 1.384(3)
C11 H11A 0.9300
C12 C13 1.389(3)
C12 H12A 0.9300
C13 H13A 0.9300
C14 C15 1.525(2)
C14 C16 1.529(2)
C14 H14A 0.9800
C15 H15A 0.9600
C15 H15B 0.9600
C15 H15C 0.9600
C16 H16A 0.9600
C16 H16B 0.9600
C16 H16C 0.9600
C17 C18 1.520(2)
C17 C19 1.525(2)
C17 H17A 0.9800
C18 H18A 0.9600
C18 H18B 0.9600
C18 H18C 0.9600
C19 H19A 0.9600
C19 H19B 0.9600
C19 H19C 0.9600
C20 C21 1.524(2)
C20 C22 1.531(2)
C20 H20A 0.9800
C21 H21A 0.9600
C21 H21B 0.9600
C21 H21C 0.9600
C22 H22A 0.9600
C22 H22B 0.9600
C22 H22C 0.9600
C24 C29 1.394(2)
C24 C25 1.401(2)
C25 C26 1.385(3)
C25 H25A 0.9300
C26 C27 1.380(3)
C26 H26A 0.9300
C27 C28 1.388(3)
C27 H27A 0.9300
C28 C29 1.389(2)
C28 H28A 0.9300
C29 H29A 0.9300
C30 C31 1.398(2)
C30 C35 1.401(2)
C31 C32 1.391(2)
C31 H31A 0.9300
C32 C33 1.386(3)
C32 H32A 0.9300
C33 C34 1.381(3)
C33 H33A 0.9300
C34 C35 1.388(3)
C34 H34A 0.9300
C35 H35A 0.9300
C36 C37 1.518(2)
C36 C38 1.521(2)
C36 H36A 0.9800
C37 H37A 0.9600
C37 H37B 0.9600
C37 H37C 0.9600
C38 H38A 0.9600
C38 H38B 0.9600
C38 H38C 0.9600
C39 P3B 1.884(7)
C39 P3A 1.917(6)
C52 C54 1.515(3)
C52 C53 1.535(2)
C52 H52A 0.9800
C53 H53A 0.9600
C53 H53B 0.9600
C53 H53C 0.9600
C54 H54A 0.9600
C54 H54B 0.9600
C54 H54C 0.9600
C55 C57 1.520(3)
C55 C56 1.522(2)
C55 H55A 0.9800
C56 H56A 0.9600
C56 H56B 0.9600
C56 H56C 0.9600
C57 H57A 0.9600
C57 H57B 0.9600
C57 H57C 0.9600
P3A C46 1.879(6)
P3A C43A 1.917(12)
C43A C42A 1.378(15)
C43A C45A 1.382(10)
C45A C40A 1.392(11)
C45A H45A 0.9300
C42A C41A 1.375(10)
C42A H42A 0.9300
C41A C44A 1.396(8)
C41A H41A 0.9300
C40A C44A 1.375(10)
C40A H40A 0.9300
C44A H44A 0.9300
C41B C42B 1.372(10)
C41B C44B 1.385(12)
C41B H41B 0.9300
C42B C43B 1.411(17)
C42B H42B 0.9300
C40B C44B 1.364(12)
C40B C45B 1.402(13)
C40B H40B 0.9300
C45B C43B 1.402(11)
C45B H45B 0.9300
C44B H44B 0.9300
C43B P3B 1.715(15)
P3B C46 1.741(8)
C47 C48 1.386(3)
C47 C46 1.398(3)
C47 H47A 0.9300
C48 C49 1.377(4)
C48 H48A 0.9300
C49 C50 1.377(4)
C49 H49A 0.9300
C50 C51 1.390(4)
C50 H50A 0.9300
C51 C46 1.392(3)
C51 H51A 0.9300

loop_
_geom_torsion_atom_site_label_1
_geom_torsion_atom_site_label_2
_geom_torsion_atom_site_label_3
_geom_torsion_atom_site_label_4
_geom_torsion
N2 La1 N1 C1 2.44(8)
N5 La1 N1 C1 -101.71(9)
N4 La1 N1 C1 97.70(9)
N6 La1 N1 C1 -156.13(9)
N3 La1 N1 C1 55.56(13)
C39 La1 N1 C1 -129.24(9)
C23 La1 N1 C1 80.65(10)
N2 La1 N1 C14 169.78(17)
N5 La1 N1 C14 65.63(16)
N4 La1 N1 C14 -94.96(16)
N6 La1 N1 C14 11.21(16)
N3 La1 N1 C14 -137.09(15)
C39 La1 N1 C14 38.10(16)
C23 La1 N1 C14 -112.01(15)
C1 La1 N1 C14 167.3(2)
N5 La1 N2 C1 90.41(9)
N4 La1 N2 C1 -103.85(9)
N6 La1 N2 C1 39.49(13)
N3 La1 N2 C1 -158.96(9)
N1 La1 N2 C1 -2.43(8)
C39 La1 N2 C1 75.48(10)
C23 La1 N2 C1 -131.29(9)
N5 La1 N2 C17 -88.48(15)
N4 La1 N2 C17 77.26(15)
N6 La1 N2 C17 -139.40(14)
N3 La1 N2 C17 22.15(15)
N1 La1 N2 C17 178.68(17)
C39 La1 N2 C17 -103.41(15)
C23 La1 N2 C17 49.82(15)
C1 La1 N2 C17 -178.9(2)
N2 La1 N3 C23 88.61(10)
N5 La1 N3 C23 -156.02(9)
N4 La1 N3 C23 -6.72(8)
N6 La1 N3 C23 -101.44(9)
N1 La1 N3 C23 46.58(14)
C39 La1 N3 C23 -128.74(9)
C1 La1 N3 C23 76.16(10)
N2 La1 N3 C20 -95.34(16)
N5 La1 N3 C20 20.04(17)
N4 La1 N3 C20 169.34(18)
N6 La1 N3 C20 74.61(17)
N1 La1 N3 C20 -137.37(15)
C39 La1 N3 C20 47.32(17)
C23 La1 N3 C20 176.1(2)
C1 La1 N3 C20 -107.79(16)
N2 La1 N4 C23 -94.53(9)
N5 La1 N4 C23 62.76(12)
N6 La1 N4 C23 104.57(9)
N3 La1 N4 C23 6.75(8)
N1 La1 N4 C23 -149.71(9)
C39 La1 N4 C23 86.05(10)
C1 La1 N4 C23 -121.86(9)
N2 La1 N4 C36 65.88(15)
N5 La1 N4 C36 -136.84(14)
N6 La1 N4 C36 -95.02(15)
N3 La1 N4 C36 167.15(17)
N1 La1 N4 C36 10.70(16)
C39 La1 N4 C36 -113.54(15)
C23 La1 N4 C36 160.4(2)
C1 La1 N4 C36 38.55(15)
N2 La1 N5 C39 -155.22(9)
N4 La1 N5 C39 48.12(13)
N6 La1 N5 C39 -6.61(9)
N3 La1 N5 C39 90.68(10)
N1 La1 N5 C39 -100.14(10)
C23 La1 N5 C39 77.61(11)
C1 La1 N5 C39 -127.32(10)
N2 La1 N5 C52 14.66(17)
N4 La1 N5 C52 -142.00(14)
N6 La1 N5 C52 163.27(18)
N3 La1 N5 C52 -99.44(16)
N1 La1 N5 C52 69.74(16)
C39 La1 N5 C52 169.9(2)
C23 La1 N5 C52 -112.51(16)
C1 La1 N5 C52 42.56(17)
N2 La1 N6 C39 72.82(13)
N5 La1 N6 C39 6.61(9)
N4 La1 N6 C39 -143.31(9)
N3 La1 N6 C39 -89.14(10)
N1 La1 N6 C39 105.69(10)
C23 La1 N6 C39 -116.48(9)
C1 La1 N6 C39 93.03(10)
N2 La1 N6 C55 -134.96(14)
N5 La1 N6 C55 158.83(17)
N4 La1 N6 C55 8.92(16)
N3 La1 N6 C55 63.08(16)
N1 La1 N6 C55 -102.09(15)
C39 La1 N6 C55 152.2(2)
C23 La1 N6 C55 35.75(16)
C1 La1 N6 C55 -114.75(15)
C14 N1 C1 N2 -174.46(14)
La1 N1 C1 N2 -4.04(13)
C14 N1 C1 P1 5.9(2)
La1 N1 C1 P1 176.33(10)
C14 N1 C1 La1 -170.43(16)
C17 N2 C1 N1 -176.72(13)
La1 N2 C1 N1 4.16(14)
C17 N2 C1 P1 2.95(19)
La1 N2 C1 P1 -176.18(8)
C17 N2 C1 La1 179.12(16)
C2 P1 C1 N1 -53.23(15)
C8 P1 C1 N1 56.86(15)
C2 P1 C1 N2 127.14(12)
C8 P1 C1 N2 -122.76(12)
C2 P1 C1 La1 99.6(6)
C8 P1 C1 La1 -150.3(6)
N2 La1 C1 N1 -175.64(15)
N5 La1 C1 N1 85.76(9)
N4 La1 C1 N1 -91.33(9)
N6 La1 C1 N1 28.92(11)
N3 La1 C1 N1 -148.23(9)
C39 La1 C1 N1 60.86(10)
C23 La1 C1 N1 -117.64(9)
N5 La1 C1 N2 -98.60(9)
N4 La1 C1 N2 84.30(9)
N6 La1 C1 N2 -155.45(9)
N3 La1 C1 N2 27.40(11)
N1 La1 C1 N2 175.64(14)
C39 La1 C1 N2 -123.50(9)
C23 La1 C1 N2 57.99(10)
N2 La1 C1 P1 29.5(6)
N5 La1 C1 P1 -69.1(6)
N4 La1 C1 P1 113.8(6)
N6 La1 C1 P1 -126.0(6)
N3 La1 C1 P1 56.9(6)
N1 La1 C1 P1 -154.9(7)
C39 La1 C1 P1 -94.0(6)
C23 La1 C1 P1 87.5(6)
C8 P1 C2 C7 7.28(16)
C1 P1 C2 C7 113.98(14)
C8 P1 C2 C3 -175.67(12)
C1 P1 C2 C3 -68.97(13)
C7 C2 C3 C4 -2.7(2)
P1 C2 C3 C4 -179.96(13)
C2 C3 C4 C5 1.7(3)
C3 C4 C5 C6 0.4(3)
C4 C5 C6 C7 -1.4(3)
C5 C6 C7 C2 0.3(3)
C3 C2 C7 C6 1.7(2)
P1 C2 C7 C6 178.62(13)
C2 P1 C8 C9 125.06(14)
C1 P1 C8 C9 18.82(15)
C2 P1 C8 C13 -65.02(14)
C1 P1 C8 C13 -171.26(13)
C13 C8 C9 C10 1.1(2)
P1 C8 C9 C10 171.14(13)
C8 C9 C10 C11 0.0(3)
C9 C10 C11 C12 -0.4(3)
C10 C11 C12 C13 -0.3(3)
C11 C12 C13 C8 1.4(3)
C9 C8 C13 C12 -1.8(2)
P1 C8 C13 C12 -172.19(13)
C1 N1 C14 C15 104.95(17)
La1 N1 C14 C15 -59.8(2)
C1 N1 C14 C16 -134.07(16)
La1 N1 C14 C16 61.2(2)
C1 N2 C17 C18 77.55(18)
La1 N2 C17 C18 -103.78(16)
C1 N2 C17 C19 -161.63(14)
La1 N2 C17 C19 17.0(2)
C23 N3 C20 C21 -120.30(16)
La1 N3 C20 C21 64.4(2)
C23 N3 C20 C22 119.12(16)
La1 N3 C20 C22 -56.1(2)
C36 N4 C23 N3 -175.53(14)
La1 N4 C23 N3 -11.52(14)
C36 N4 C23 P2 -0.3(2)
La1 N4 C23 P2 163.69(8)
C36 N4 C23 La1 -164.01(17)
C20 N3 C23 N4 -165.81(14)
La1 N3 C23 N4 11.27(14)
C20 N3 C23 P2 19.5(2)
La1 N3 C23 P2 -163.38(10)
C20 N3 C23 La1 -177.09(16)
C30 P2 C23 N4 112.67(12)
C24 P2 C23 N4 -136.28(12)
C30 P2 C23 N3 -72.74(15)
C24 P2 C23 N3 38.31(15)
C30 P2 C23 La1 177.2(3)
C24 P2 C23 La1 -71.7(3)
N2 La1 C23 N4 92.68(9)
N5 La1 C23 N4 -138.43(9)
N6 La1 C23 N4 -82.16(10)
N3 La1 C23 N4 -167.95(15)
N1 La1 C23 N4 38.72(11)
C39 La1 C23 N4 -108.97(10)
C1 La1 C23 N4 69.60(10)
N2 La1 C23 N3 -99.37(9)
N5 La1 C23 N3 29.51(11)
N4 La1 C23 N3 167.95(15)
N6 La1 C23 N3 85.78(10)
N1 La1 C23 N3 -153.33(9)
C39 La1 C23 N3 58.97(10)
C1 La1 C23 N3 -122.45(9)
N2 La1 C23 P2 20.0(3)
N5 La1 C23 P2 148.9(3)
N4 La1 C23 P2 -72.7(3)
N6 La1 C23 P2 -154.9(3)
N3 La1 C23 P2 119.3(3)
N1 La1 C23 P2 -34.0(3)
C39 La1 C23 P2 178.3(3)
C1 La1 C23 P2 -3.1(3)
C30 P2 C24 C29 -18.59(16)
C23 P2 C24 C29 -126.38(14)
C30 P2 C24 C25 170.11(12)
C23 P2 C24 C25 62.33(13)
C29 C24 C25 C26 -0.4(2)
P2 C24 C25 C26 171.57(13)
C24 C25 C26 C27 -1.7(3)
C25 C26 C27 C28 2.2(3)
C26 C27 C28 C29 -0.6(3)
C27 C28 C29 C24 -1.5(3)
C25 C24 C29 C28 2.0(2)
P2 C24 C29 C28 -169.07(13)
C24 P2 C30 C31 -121.03(13)
C23 P2 C30 C31 -13.67(15)
C24 P2 C30 C35 67.11(14)
C23 P2 C30 C35 174.46(12)
C35 C30 C31 C32 -2.5(2)
P2 C30 C31 C32 -174.31(12)
C30 C31 C32 C33 -0.4(2)
C31 C32 C33 C34 1.7(3)
C32 C33 C34 C35 0.0(3)
C33 C34 C35 C30 -2.9(3)
C31 C30 C35 C34 4.1(2)
P2 C30 C35 C34 176.35(13)
C23 N4 C36 C37 153.44(15)
La1 N4 C36 C37 -2.8(2)
C23 N4 C36 C38 -84.82(19)
La1 N4 C36 C38 118.92(15)
C55 N6 C39 N5 -168.60(14)
La1 N6 C39 N5 -11.05(14)
C55 N6 C39 P3B 4.7(4)
La1 N6 C39 P3B 162.2(4)
C55 N6 C39 P3A 10.2(3)
La1 N6 C39 P3A 167.7(3)
C55 N6 C39 La1 -157.55(16)
C52 N5 C39 N6 -160.46(15)
La1 N5 C39 N6 11.23(15)
C52 N5 C39 P3B 26.9(4)
La1 N5 C39 P3B -161.4(4)
C52 N5 C39 P3A 21.0(4)
La1 N5 C39 P3A -167.3(3)
C52 N5 C39 La1 -171.69(18)
N2 La1 C39 N6 -135.46(9)
N5 La1 C39 N6 -168.18(16)
N4 La1 C39 N6 43.78(11)
N3 La1 C39 N6 96.77(10)
N1 La1 C39 N6 -80.91(10)
C23 La1 C39 N6 73.70(10)
C1 La1 C39 N6 -104.86(10)
N2 La1 C39 N5 32.72(12)
N4 La1 C39 N5 -148.04(9)
N6 La1 C39 N5 168.18(16)
N3 La1 C39 N5 -95.05(10)
N1 La1 C39 N5 87.27(10)
C23 La1 C39 N5 -118.12(10)
C1 La1 C39 N5 63.32(11)
N2 La1 C39 P3B 140.7(9)
N5 La1 C39 P3B 108.0(10)
N4 La1 C39 P3B -40.1(10)
N6 La1 C39 P3B -83.8(9)
N3 La1 C39 P3B 12.9(10)
N1 La1 C39 P3B -164.7(9)
C23 La1 C39 P3B -10.1(10)
C1 La1 C39 P3B 171.3(9)
N2 La1 C39 P3A 160.2(10)
N5 La1 C39 P3A 127.5(10)
N4 La1 C39 P3A -20.5(10)
N6 La1 C39 P3A -64.3(10)
N3 La1 C39 P3A 32.5(10)
N1 La1 C39 P3A -145.2(10)
C23 La1 C39 P3A 9.4(10)
C1 La1 C39 P3A -169.2(10)
C39 N5 C52 C54 -120.37(18)
La1 N5 C52 C54 72.0(2)
C39 N5 C52 C53 118.52(18)
La1 N5 C52 C53 -49.1(2)
C39 N6 C55 C57 -148.35(16)
La1 N6 C55 C57 65.5(2)
C39 N6 C55 C56 89.88(19)
La1 N6 C55 C56 -56.3(2)
N6 C39 P3A C46 -156.1(2)
N5 C39 P3A C46 22.4(5)
P3B C39 P3A C46 -33(3)
La1 C39 P3A C46 -97.6(9)
N6 C39 P3A C43A 94.6(4)
N5 C39 P3A C43A -86.8(5)
P3B C39 P3A C43A -142(4)
La1 C39 P3A C43A 153.2(9)
C46 P3A C43A C42A 84.7(8)
C39 P3A C43A C42A -168.3(7)
C46 P3A C43A C45A -102.5(9)
C39 P3A C43A C45A 4.5(10)
C42A C43A C45A C40A -3.5(14)
P3A C43A C45A C40A -176.1(7)
C45A C43A C42A C41A 2.2(13)
P3A C43A C42A C41A 175.3(7)
C43A C42A C41A C44A 1.1(12)
C43A C45A C40A C44A 1.4(12)
C45A C40A C44A C41A 1.9(12)
C42A C41A C44A C40A -3.2(13)
C44B C41B C42B C43B 1.6(11)
C44B C40B C45B C43B -0.2(15)
C45B C40B C44B C41B 0.6(12)
C42B C41B C44B C40B -1.3(11)
C40B C45B C43B C42B 0.4(17)
C40B C45B C43B P3B -178.2(8)
C41B C42B C43B C45B -1.1(15)
C41B C42B C43B P3B 177.6(7)
C45B C43B P3B C46 -86.5(13)
C42B C43B P3B C46 94.9(9)
C45B C43B P3B C39 28.7(14)
C42B C43B P3B C39 -149.9(9)
N6 C39 P3B C43B 91.5(6)
N5 C39 P3B C43B -96.0(6)
P3A C39 P3B C43B 32(3)
La1 C39 P3B C43B 166.5(8)
N6 C39 P3B C46 -158.4(3)
N5 C39 P3B C46 14.1(6)
P3A C39 P3B C46 142(4)
La1 C39 P3B C46 -83.4(9)
C46 C47 C48 C49 0.2(3)
C47 C48 C49 C50 1.0(4)
C48 C49 C50 C51 -0.1(4)
C49 C50 C51 C46 -2.1(4)
C50 C51 C46 C47 3.3(3)
C50 C51 C46 P3B 178.9(3)
C50 C51 C46 P3A 177.0(3)
C48 C47 C46 C51 -2.3(3)
C48 C47 C46 P3B -177.2(3)
C48 C47 C46 P3A -175.6(3)
C43B P3B C46 C51 -169.4(6)
C39 P3B C46 C51 81.4(4)
C43B P3B C46 C47 5.7(8)
C39 P3B C46 C47 -103.5(5)
C43B P3B C46 P3A -13(5)
C39 P3B C46 P3A -123(6)
C43A P3A C46 C51 -178.6(5)
C39 P3A C46 C51 77.6(3)
C43A P3A C46 C47 -5.3(6)
C39 P3A C46 C47 -109.1(3)
C43A P3A C46 P3B 157(6)
C39 P3A C46 P3B 53(5)
